data_1503129
loop_
_publ_author_name
'Sun, Jing'
'Xia, Er-Yan'
'Wu, Qun'
'Yan, Chao-Guo'

_publ_section_title
;
 Synthesis of polysubstituted dihydropyridines by four-component reactions
 of aromatic aldehydes, malononitrile, arylamines, and
 acetylenedicarboxylate.
;
_journal_issue 16
_journal_name_full 'Organic letters'
_journal_page_first 3678
_journal_page_last 3681
_journal_paper_doi 10.1021/ol101475b
_journal_volume 12
_journal_year 2010
_chemical_formula_moiety 'C27 H29 Br N2 O7 '
_chemical_formula_sum 'C27 H29 Br N2 O7'
_chemical_formula_weight 573.42
_chemical_name_systematic
; 
 ? 
;
_space_group_IT_number 2
_symmetry_cell_setting triclinic
_symmetry_space_group_name_Hall '-P 1'
_symmetry_space_group_name_H-M 'P -1'
_atom_sites_solution_hydrogens geom
_atom_sites_solution_primary direct
_atom_sites_solution_secondary difmap
_audit_creation_method SHELXL-97
_cell_angle_alpha 112.348(2)
_cell_angle_beta 97.654(2)
_cell_angle_gamma 105.826(2)
_cell_formula_units_Z 4
_cell_length_a 10.8467(19)
_cell_length_b 16.631(3)
_cell_length_c 17.796(3)
_cell_measurement_reflns_used 4808
_cell_measurement_temperature 296(2)
_cell_measurement_theta_max 23.39
_cell_measurement_theta_min 2.35
_cell_volume 2753.5(8)
_computing_cell_refinement 'Bruker SMART'
_computing_data_collection 'Bruker SMART'
_computing_data_reduction 'Bruker SAINT'
_computing_molecular_graphics 'Bruker SHELXTL'
_computing_publication_material 'Bruker SHELXTL'
_computing_structure_refinement 'SHELXL-97 (Sheldrick, 1997)'
_computing_structure_solution 'SHELXS-97 (Sheldrick, 1990)'
_diffrn_ambient_temperature 296(2)
_diffrn_measured_fraction_theta_full 0.981
_diffrn_measured_fraction_theta_max 0.981
_diffrn_measurement_device_type 'CCD area detector'
_diffrn_measurement_method 'phi and omega scans'
_diffrn_radiation_monochromator graphite
_diffrn_radiation_source 'fine-focus sealed tube'
_diffrn_radiation_type MoK\a
_diffrn_radiation_wavelength 0.71073
_diffrn_reflns_av_R_equivalents 0.0632
_diffrn_reflns_av_sigmaI/netI 0.1017
_diffrn_reflns_limit_h_max 14
_diffrn_reflns_limit_h_min -14
_diffrn_reflns_limit_k_max 21
_diffrn_reflns_limit_k_min -19
_diffrn_reflns_limit_l_max 23
_diffrn_reflns_limit_l_min -22
_diffrn_reflns_number 24037
_diffrn_reflns_theta_full 27.41
_diffrn_reflns_theta_max 27.41
_diffrn_reflns_theta_min 2.02
_exptl_absorpt_coefficient_mu 1.539
_exptl_absorpt_correction_T_max 0.650
_exptl_absorpt_correction_T_min 0.637
_exptl_absorpt_correction_type multi-scan
_exptl_absorpt_process_details sadabs
_exptl_crystal_colour 'light yellow'
_exptl_crystal_density_diffrn 1.383
_exptl_crystal_density_method 'not measured'
_exptl_crystal_description block
_exptl_crystal_F_000 1184.0
_exptl_crystal_size_max 0.30
_exptl_crystal_size_mid 0.28
_exptl_crystal_size_min 0.28
_refine_diff_density_max 0.674
_refine_diff_density_min -1.073
_refine_diff_density_rms 0.083
_refine_ls_extinction_method none
_refine_ls_goodness_of_fit_ref 1.008
_refine_ls_hydrogen_treatment constr
_refine_ls_matrix_type full
_refine_ls_number_parameters 669
_refine_ls_number_reflns 12297
_refine_ls_number_restraints 1118
_refine_ls_restrained_S_all 1.034
_refine_ls_R_factor_all 0.1505
_refine_ls_R_factor_gt 0.0676
_refine_ls_shift/su_max 0.000
_refine_ls_shift/su_mean 0.000
_refine_ls_structure_factor_coef Fsqd
_refine_ls_weighting_details 'calc w=1/[\s^2^(Fo^2^)+(0.0950P)^2^+0.5163P] where P=(Fo^2^+2Fc^2^)/3'
_refine_ls_weighting_scheme calc
_refine_ls_wR_factor_gt 0.1680
_refine_ls_wR_factor_ref 0.2107
_reflns_number_gt 5871
_reflns_number_total 12534
_reflns_threshold_expression >2sigma(I)
_cod_data_source_file ol101475b_si_001.cif
_cod_data_source_block 2t
_cod_original_formula_sum 'C27 H29 Br N2 O7 '
_cod_database_code 1503129

loop_
_symmetry_equiv_pos_as_xyz
'x, y, z'
'-x, -y, -z'

loop_
_atom_site_label
_atom_site_type_symbol
_atom_site_fract_x
_atom_site_fract_y
_atom_site_fract_z
_atom_site_U_iso_or_equiv
_atom_site_adp_type
_atom_site_occupancy
_atom_site_symmetry_multiplicity
_atom_site_calc_flag
_atom_site_refinement_flags
Br1 Br 0.59739(6) 0.59545(5) 0.38250(4) 0.1202(3) Uani 1 1 d .
Br2 Br 0.76798(7) 0.62184(5) -0.34951(4) 0.1144(3) Uani 1 1 d .
C1 C 0.3987(5) 0.6803(3) 0.5638(3) 0.0626(10) Uani 1 1 d U
H1 H 0.3521 0.6543 0.5940 0.075 Uiso 1 1 calc R
C2 C 0.4538(5) 0.6289(3) 0.5072(3) 0.0749(13) Uani 1 1 d U
H2 H 0.4447 0.5689 0.4996 0.090 Uiso 1 1 calc R
C3 C 0.5221(4) 0.6663(3) 0.4618(3) 0.0666(12) Uani 1 1 d U
C4 C 0.5354(4) 0.7543(3) 0.4716(3) 0.0658(11) Uani 1 1 d U
H4 H 0.5797 0.7790 0.4396 0.079 Uiso 1 1 calc R
C5 C 0.4814(4) 0.8057(3) 0.5301(3) 0.0539(9) Uani 1 1 d U
H5 H 0.4926 0.8662 0.5383 0.065 Uiso 1 1 calc R
C6 C 0.4111(4) 0.7698(3) 0.5768(2) 0.0458(8) Uani 1 1 d U
C7 C 0.3527(4) 0.8276(3) 0.6418(2) 0.0434(8) Uani 1 1 d U
H7 H 0.2858 0.7847 0.6541 0.052 Uiso 1 1 calc R
C8 C 0.2842(4) 0.8789(3) 0.6074(2) 0.0433(8) Uani 1 1 d U
C9 C 0.3461(4) 0.9688(3) 0.6271(2) 0.0437(8) Uani 1 1 d U
C10 C 0.5208(4) 0.9855(3) 0.7377(2) 0.0451(8) Uani 1 1 d U
C11 C 0.4570(4) 0.8954(3) 0.7237(2) 0.0446(8) Uani 1 1 d U
C12 C 0.3809(6) 0.6354(4) 0.7754(4) 0.0932(17) Uani 1 1 d U
H12A H 0.2886 0.6195 0.7498 0.140 Uiso 1 1 calc R
H12B H 0.3886 0.6078 0.8135 0.140 Uiso 1 1 calc R
H12C H 0.4243 0.6127 0.7325 0.140 Uiso 1 1 calc R
C13 C 0.4439(5) 0.7371(3) 0.8222(3) 0.0682(12) Uani 1 1 d U
H13A H 0.4046 0.7606 0.8680 0.082 Uiso 1 1 calc R
H13B H 0.5384 0.7544 0.8456 0.082 Uiso 1 1 calc R
C14 C 0.4934(4) 0.8653(3) 0.7866(3) 0.0505(9) Uani 1 1 d U
C15 C -0.0538(5) 0.5891(3) 0.4737(4) 0.0876(16) Uani 1 1 d U
H15A H -0.0048 0.5632 0.4358 0.131 Uiso 1 1 calc R
H15B H -0.1467 0.5523 0.4503 0.131 Uiso 1 1 calc R
H15C H -0.0233 0.5892 0.5269 0.131 Uiso 1 1 calc R
C16 C -0.0330(4) 0.6856(3) 0.4861(3) 0.0713(13) Uani 1 1 d U
H16A H -0.0417 0.6888 0.4324 0.086 Uiso 1 1 calc R
H16B H -0.0983 0.7071 0.5120 0.086 Uiso 1 1 calc R
C17 C 0.1499(4) 0.8294(3) 0.5490(3) 0.0477(9) Uani 1 1 d U
C18 C 0.1197(8) 1.1778(5) 0.6857(4) 0.127(2) Uani 1 1 d U
H18A H 0.0713 1.1432 0.7118 0.190 Uiso 1 1 calc R
H18B H 0.0673 1.2085 0.6677 0.190 Uiso 1 1 calc R
H18C H 0.2015 1.2232 0.7256 0.190 Uiso 1 1 calc R
C19 C 0.1486(5) 1.1140(3) 0.6125(3) 0.0751(13) Uani 1 1 d U
H19A H 0.0667 1.0723 0.5691 0.090 Uiso 1 1 calc R
H19B H 0.2052 1.1490 0.5893 0.090 Uiso 1 1 calc R
C20 C 0.2862(4) 1.0232(3) 0.5915(3) 0.0498(9) Uani 1 1 d U
C21 C 0.5450(4) 1.1115(3) 0.6930(2) 0.0480(9) Uani 1 1 d U
C22 C 0.6334(4) 1.1210(3) 0.6463(3) 0.0536(9) Uani 1 1 d U
H22 H 0.6465 1.0687 0.6095 0.064 Uiso 1 1 calc R
C23 C 0.7037(4) 1.2080(3) 0.6532(3) 0.0561(10) Uani 1 1 d U
H23 H 0.7649 1.2143 0.6220 0.067 Uiso 1 1 calc R
C24 C 0.6818(4) 1.2854(3) 0.7071(3) 0.0559(10) Uani 1 1 d U
C25 C 0.8285(6) 1.3867(4) 0.6658(4) 0.0911(17) Uani 1 1 d U
H25A H 0.9021 1.3680 0.6779 0.137 Uiso 1 1 calc R
H25B H 0.8609 1.4511 0.6772 0.137 Uiso 1 1 calc R
H25C H 0.7805 1.3499 0.6075 0.137 Uiso 1 1 calc R
C26 C 0.5926(4) 1.2753(3) 0.7547(3) 0.0609(11) Uani 1 1 d U
H26 H 0.5785 1.3272 0.7914 0.073 Uiso 1 1 calc R
C27 C 0.5246(4) 1.1886(3) 0.7480(3) 0.0560(10) Uani 1 1 d U
H27 H 0.4652 1.1821 0.7803 0.067 Uiso 1 1 calc R
C28 C 0.7965(4) 0.7717(3) -0.0982(3) 0.0502(9) Uani 1 1 d U
H28 H 0.8250 0.8343 -0.0607 0.060 Uiso 1 1 calc R
C29 C 0.8007(4) 0.7476(3) -0.1808(3) 0.0575(10) Uani 1 1 d U
H29 H 0.8300 0.7932 -0.1990 0.069 Uiso 1 1 calc R
C30 C 0.7609(4) 0.6554(3) -0.2355(3) 0.0633(11) Uani 1 1 d U
C31 C 0.7170(4) 0.5876(3) -0.2098(3) 0.0673(12) Uani 1 1 d U
H31 H 0.6902 0.5253 -0.2475 0.081 Uiso 1 1 calc R
C32 C 0.7130(4) 0.6127(3) -0.1272(3) 0.0564(10) Uani 1 1 d U
H32 H 0.6841 0.5666 -0.1095 0.068 Uiso 1 1 calc R
C33 C 0.7510(3) 0.7053(3) -0.0695(2) 0.0443(8) Uani 1 1 d U
C34 C 0.7419(3) 0.7329(3) 0.0204(2) 0.0471(9) Uani 1 1 d U
H34 H 0.7267 0.6778 0.0310 0.057 Uiso 1 1 calc R
C35 C 0.6287(3) 0.7679(3) 0.0371(2) 0.0478(9) Uani 1 1 d U
C36 C 0.6513(4) 0.8622(3) 0.0685(2) 0.0502(9) Uani 1 1 d U
C37 C 0.8868(4) 0.8968(3) 0.1113(2) 0.0506(9) Uani 1 1 d U
C38 C 0.8719(4) 0.8063(3) 0.0817(3) 0.0515(9) Uani 1 1 d U
C39 C 0.3643(5) 0.4561(4) -0.1185(4) 0.0899(17) Uani 1 1 d U
H39A H 0.3825 0.4663 -0.1662 0.135 Uiso 1 1 calc R
H39B H 0.2809 0.4063 -0.1361 0.135 Uiso 1 1 calc R
H39C H 0.4339 0.4401 -0.0952 0.135 Uiso 1 1 calc R
C40 C 0.3578(4) 0.5428(3) -0.0531(3) 0.0773(14) Uani 1 1 d U
H40A H 0.2923 0.5622 -0.0772 0.093 Uiso 1 1 calc R
H40B H 0.3323 0.5318 -0.0067 0.093 Uiso 1 1 calc R
C41 C 0.4955(4) 0.7043(3) 0.0129(3) 0.0530(9) Uani 1 1 d U
C42 C 1.0168(8) 0.5839(5) 0.1175(6) 0.152(3) Uani 1 1 d DU
H42A H 0.9819 0.6017 0.1657 0.229 Uiso 1 1 calc R
H42B H 1.0879 0.5627 0.1288 0.229 Uiso 1 1 calc R
H42C H 0.9477 0.5348 0.0696 0.229 Uiso 1 1 calc R
C43 C 1.0650(6) 0.6607(4) 0.1003(5) 0.119(2) Uani 1 1 d DU
H43A H 1.1032 0.6437 0.0528 0.143 Uiso 1 1 calc R
H43B H 1.1340 0.7109 0.1488 0.143 Uiso 1 1 calc R
C44 C 0.9860(4) 0.7810(3) 0.1034(3) 0.0636(11) Uani 1 1 d U
C45 C 1.1429(6) 1.1137(5) 0.3772(4) 0.142(2) Uani 1 1 d DU
H45A H 1.0495 1.0971 0.3732 0.212 Uiso 1 1 calc R
H45B H 1.1825 1.1797 0.3975 0.212 Uiso 1 1 calc R
H45C H 1.1840 1.0947 0.4154 0.212 Uiso 1 1 calc R
C46 C 1.1613(6) 1.0699(5) 0.2988(4) 0.142(2) Uani 1 1 d DU
H46A H 1.2307 1.0443 0.3034 0.170 Uiso 1 1 calc R
H46B H 1.1886 1.1144 0.2760 0.170 Uiso 1 1 calc R
C47 C 1.0196(4) 0.9743(3) 0.1609(3) 0.0575(10) Uani 1 1 d U
C48 C 0.8061(4) 1.0230(3) 0.1164(3) 0.0528(9) Uani 1 1 d U
C49 C 0.8316(4) 1.0871(3) 0.1990(3) 0.0573(10) Uani 1 1 d U
H49 H 0.8274 1.0678 0.2415 0.069 Uiso 1 1 calc R
C50 C 0.8635(4) 1.1805(3) 0.2176(3) 0.0624(11) Uani 1 1 d U
H50 H 0.8835 1.2244 0.2731 0.075 Uiso 1 1 calc R
C51 C 0.8656(4) 1.2082(3) 0.1535(3) 0.0620(11) Uani 1 1 d U
C52 C 0.9139(5) 1.3350(4) 0.1163(4) 0.0925(17) Uani 1 1 d U
H52A H 0.9800 1.3167 0.0902 0.139 Uiso 1 1 calc R
H52B H 0.9411 1.4015 0.1422 0.139 Uiso 1 1 calc R
H52C H 0.8306 1.3090 0.0745 0.139 Uiso 1 1 calc R
C53 C 0.8366(4) 1.1435(3) 0.0710(3) 0.0643(11) Uani 1 1 d U
H53 H 0.8365 1.1623 0.0281 0.077 Uiso 1 1 calc R
C54 C 0.8076(4) 1.0502(3) 0.0523(3) 0.0639(11) Uani 1 1 d U
H54 H 0.7893 1.0064 -0.0031 0.077 Uiso 1 1 calc R
N1 N 0.6282(3) 1.0461(2) 0.8023(2) 0.0569(9) Uani 1 1 d .
H1A H 0.6609 1.0292 0.8381 0.068 Uiso 1 1 calc R
H1B H 0.6639 1.1017 0.8079 0.068 Uiso 1 1 calc R
N2 N 0.4719(3) 1.0199(2) 0.6840(2) 0.0466(8) Uani 1 1 d .
N3 N 0.5559(3) 0.8990(3) 0.0748(2) 0.0711(11) Uani 1 1 d .
H3A H 0.4739 0.8635 0.0586 0.085 Uiso 1 1 calc R
H3B H 0.5765 0.9583 0.0949 0.085 Uiso 1 1 calc R
N4 N 0.7818(3) 0.9257(2) 0.0968(2) 0.0527(8) Uani 1 1 d .
O1 O 0.4216(3) 0.7752(2) 0.76242(17) 0.0561(7) Uani 1 1 d .
O2 O 0.5757(3) 0.9127(2) 0.8549(2) 0.0820(10) Uani 1 1 d .
O3 O 0.1001(3) 0.74252(19) 0.54063(19) 0.0620(8) Uani 1 1 d .
O4 O 0.0911(3) 0.8597(2) 0.5111(2) 0.0725(9) Uani 1 1 d .
O5 O 0.2152(3) 1.0611(2) 0.63967(18) 0.0602(7) Uani 1 1 d .
O6 O 0.3075(3) 1.0334(2) 0.5307(2) 0.0659(8) Uani 1 1 d .
O7 O 0.7425(3) 1.3737(2) 0.7172(2) 0.0771(9) Uani 1 1 d .
O8 O 0.4885(3) 0.6145(2) -0.0232(2) 0.0645(8) Uani 1 1 d .
O9 O 0.3943(3) 0.7234(2) 0.0192(2) 0.0727(9) Uani 1 1 d .
O10 O 0.9542(3) 0.6914(2) 0.0807(3) 0.1021(14) Uani 1 1 d .
O11 O 1.0981(3) 0.8334(2) 0.1392(3) 0.1047(14) Uani 1 1 d .
O12 O 1.0366(3) 0.9953(2) 0.24250(18) 0.0690(8) Uani 1 1 d .
O13 O 1.0920(3) 1.0130(2) 0.1308(2) 0.0797(10) Uani 1 1 d .
O14 O 0.8991(3) 1.3018(2) 0.1792(3) 0.0828(10) Uani 1 1 d .

loop_
_atom_site_aniso_label
_atom_site_aniso_U_11
_atom_site_aniso_U_22
_atom_site_aniso_U_33
_atom_site_aniso_U_23
_atom_site_aniso_U_13
_atom_site_aniso_U_12
Br1 0.0804(4) 0.1028(5) 0.1091(5) -0.0269(4) 0.0062(3) 0.0470(4)
Br2 0.1256(6) 0.1077(5) 0.0588(4) 0.0071(3) 0.0296(3) 0.0060(4)
C1 0.073(2) 0.045(2) 0.058(2) 0.0172(17) 0.0054(18) 0.0185(18)
C2 0.081(3) 0.046(2) 0.074(3) 0.008(2) -0.006(2) 0.026(2)
C3 0.055(2) 0.057(2) 0.059(2) -0.003(2) -0.0024(19) 0.0252(19)
C4 0.056(2) 0.064(3) 0.058(2) 0.011(2) 0.0091(19) 0.019(2)
C5 0.0559(19) 0.0410(18) 0.0560(19) 0.0141(16) 0.0088(16) 0.0173(15)
C6 0.0489(17) 0.0392(17) 0.0435(18) 0.0157(14) 0.0006(15) 0.0157(14)
C7 0.0433(17) 0.0413(18) 0.0451(18) 0.0222(15) 0.0055(14) 0.0124(14)
C8 0.0434(16) 0.0394(17) 0.0455(17) 0.0177(14) 0.0068(14) 0.0158(14)
C9 0.0460(17) 0.0411(17) 0.0448(17) 0.0173(14) 0.0124(14) 0.0185(14)
C10 0.0414(17) 0.0449(18) 0.0427(18) 0.0130(15) 0.0090(14) 0.0158(15)
C11 0.0444(17) 0.0459(18) 0.0415(18) 0.0194(15) 0.0090(14) 0.0134(15)
C12 0.130(5) 0.080(4) 0.098(4) 0.058(3) 0.027(4) 0.052(3)
C13 0.064(3) 0.086(3) 0.071(3) 0.052(3) 0.010(2) 0.029(2)
C14 0.0483(19) 0.053(2) 0.050(2) 0.0248(17) 0.0088(17) 0.0177(17)
C15 0.069(3) 0.059(3) 0.108(4) 0.029(3) 0.004(3) 0.003(2)
C16 0.051(2) 0.057(3) 0.082(3) 0.024(2) -0.010(2) 0.005(2)
C17 0.0437(18) 0.042(2) 0.052(2) 0.0186(17) 0.0053(16) 0.0148(16)
C18 0.181(6) 0.105(5) 0.126(5) 0.047(4) 0.043(5) 0.102(5)
C19 0.087(3) 0.072(3) 0.083(3) 0.038(2) 0.021(2) 0.048(2)
C20 0.0527(19) 0.0419(19) 0.050(2) 0.0157(17) 0.0126(17) 0.0162(16)
C21 0.0464(18) 0.0384(18) 0.0489(19) 0.0130(15) 0.0092(15) 0.0101(15)
C22 0.055(2) 0.0406(19) 0.053(2) 0.0109(16) 0.0110(17) 0.0153(16)
C23 0.056(2) 0.050(2) 0.058(2) 0.0226(19) 0.0176(18) 0.0131(18)
C24 0.056(2) 0.039(2) 0.059(2) 0.0175(18) 0.0059(19) 0.0075(17)
C25 0.085(3) 0.074(3) 0.093(4) 0.043(3) 0.016(3) -0.006(3)
C26 0.070(2) 0.040(2) 0.058(2) 0.0090(18) 0.015(2) 0.0170(18)
C27 0.057(2) 0.046(2) 0.053(2) 0.0134(17) 0.0164(17) 0.0121(17)
C28 0.0485(18) 0.0377(18) 0.0530(19) 0.0147(16) 0.0090(16) 0.0083(15)
C29 0.056(2) 0.047(2) 0.061(2) 0.0209(19) 0.0131(19) 0.0107(18)
C30 0.049(2) 0.055(2) 0.058(2) 0.008(2) 0.0117(18) 0.0023(18)
C31 0.059(2) 0.042(2) 0.067(3) 0.002(2) 0.009(2) 0.0034(19)
C32 0.0504(19) 0.0387(19) 0.065(2) 0.0177(17) 0.0095(17) 0.0042(16)
C33 0.0338(15) 0.0415(17) 0.0529(18) 0.0197(15) 0.0060(14) 0.0099(14)
C34 0.0377(17) 0.0442(18) 0.0526(19) 0.0228(16) 0.0045(15) 0.0054(14)
C35 0.0374(17) 0.053(2) 0.0464(18) 0.0232(16) 0.0077(14) 0.0068(15)
C36 0.0411(17) 0.0560(19) 0.0473(18) 0.0194(16) 0.0141(15) 0.0113(15)
C37 0.0439(17) 0.0525(19) 0.0478(18) 0.0203(16) 0.0095(15) 0.0093(15)
C38 0.0411(17) 0.0483(19) 0.0550(19) 0.0212(16) 0.0047(15) 0.0068(15)
C39 0.067(3) 0.069(3) 0.108(4) 0.044(3) -0.008(3) -0.008(3)
C40 0.047(2) 0.071(3) 0.088(3) 0.033(3) 0.003(2) -0.009(2)
C41 0.042(2) 0.059(2) 0.051(2) 0.0268(18) 0.0086(16) 0.0047(17)
C42 0.132(6) 0.135(6) 0.180(7) 0.076(6) -0.012(5) 0.047(5)
C43 0.086(4) 0.081(4) 0.157(5) 0.047(4) -0.024(4) 0.014(3)
C44 0.049(2) 0.055(2) 0.072(2) 0.024(2) -0.0015(19) 0.0094(19)
C45 0.080(3) 0.141(4) 0.082(3) -0.029(3) -0.002(2) -0.015(3)
C46 0.080(3) 0.141(4) 0.082(3) -0.029(3) -0.002(2) -0.015(3)
C47 0.0465(19) 0.054(2) 0.053(2) 0.0107(18) 0.0088(17) 0.0102(17)
C48 0.0487(18) 0.050(2) 0.056(2) 0.0201(17) 0.0154(16) 0.0158(15)
C49 0.055(2) 0.057(2) 0.053(2) 0.0183(17) 0.0202(17) 0.0168(17)
C50 0.060(2) 0.056(2) 0.061(2) 0.015(2) 0.0206(19) 0.0206(19)
C51 0.047(2) 0.055(2) 0.079(3) 0.023(2) 0.0191(19) 0.0191(18)
C52 0.079(3) 0.072(3) 0.138(5) 0.061(4) 0.018(3) 0.026(3)
C53 0.066(2) 0.063(2) 0.066(2) 0.034(2) 0.015(2) 0.016(2)
C54 0.061(2) 0.063(2) 0.056(2) 0.0219(19) 0.0142(18) 0.0114(18)
N1 0.0472(19) 0.052(2) 0.052(2) 0.0135(17) -0.0004(16) 0.0085(16)
N2 0.0444(17) 0.0347(17) 0.0485(19) 0.0148(15) 0.0042(15) 0.0047(14)
N3 0.048(2) 0.060(2) 0.087(3) 0.014(2) 0.0230(19) 0.0175(18)
N4 0.0433(18) 0.047(2) 0.056(2) 0.0154(17) 0.0109(15) 0.0091(15)
O1 0.0577(16) 0.0640(19) 0.0546(17) 0.0359(16) 0.0054(13) 0.0230(15)
O2 0.076(2) 0.083(2) 0.056(2) 0.0334(19) -0.0202(17) -0.0033(18)
O3 0.0444(15) 0.0488(17) 0.076(2) 0.0288(16) -0.0101(14) 0.0022(13)
O4 0.0598(18) 0.0601(19) 0.088(2) 0.0371(18) -0.0148(16) 0.0153(16)
O5 0.0691(18) 0.0648(19) 0.0626(18) 0.0318(16) 0.0211(15) 0.0396(16)
O6 0.087(2) 0.064(2) 0.062(2) 0.0358(17) 0.0271(17) 0.0349(17)
O7 0.088(2) 0.0465(19) 0.082(2) 0.0262(17) 0.0208(19) 0.0070(17)
O8 0.0370(14) 0.059(2) 0.085(2) 0.0358(17) 0.0056(14) -0.0028(13)
O9 0.0386(16) 0.083(2) 0.081(2) 0.0280(18) 0.0149(15) 0.0097(15)
O10 0.0549(19) 0.065(2) 0.167(4) 0.052(3) -0.021(2) 0.0145(17)
O11 0.0404(17) 0.065(2) 0.154(4) 0.017(2) -0.022(2) 0.0049(16)
O12 0.0552(17) 0.065(2) 0.0499(18) 0.0087(15) -0.0023(14) -0.0026(15)
O13 0.0582(19) 0.077(2) 0.074(2) 0.0219(19) 0.0199(17) -0.0061(17)
O14 0.072(2) 0.057(2) 0.121(3) 0.038(2) 0.022(2) 0.0260(17)

loop_
_atom_type_symbol
_atom_type_description
_atom_type_scat_dispersion_real
_atom_type_scat_dispersion_imag
_atom_type_scat_source
C C 0.0033 0.0016 'International Tables Vol C Tables 4.2.6.8 and 6.1.1.4'
H H 0.0000 0.0000 'International Tables Vol C Tables 4.2.6.8 and 6.1.1.4'
N N 0.0061 0.0033 'International Tables Vol C Tables 4.2.6.8 and 6.1.1.4'
O O 0.0106 0.0060 'International Tables Vol C Tables 4.2.6.8 and 6.1.1.4'
Br Br -0.2901 2.4595 'International Tables Vol C Tables 4.2.6.8 and 6.1.1.4'

loop_
_geom_angle_atom_site_label_1
_geom_angle_atom_site_label_2
_geom_angle_atom_site_label_3
_geom_angle
C2 C1 C6 121.6(5)
C2 C1 H1 119.2
C6 C1 H1 119.2
C3 C2 C1 119.7(4)
C3 C2 H2 120.1
C1 C2 H2 120.1
C2 C3 C4 120.9(4)
C2 C3 Br1 120.2(4)
C4 C3 Br1 118.9(4)
C3 C4 C5 118.5(5)
C3 C4 H4 120.8
C5 C4 H4 120.8
C4 C5 C6 122.1(4)
C4 C5 H5 118.9
C6 C5 H5 118.9
C1 C6 C5 117.1(4)
C1 C6 C7 121.2(4)
C5 C6 C7 121.7(3)
C8 C7 C11 109.9(3)
C8 C7 C6 111.2(3)
C11 C7 C6 112.1(3)
C8 C7 H7 107.8
C11 C7 H7 107.8
C6 C7 H7 107.8
C9 C8 C17 119.3(3)
C9 C8 C7 120.7(3)
C17 C8 C7 120.0(3)
C8 C9 N2 121.7(3)
C8 C9 C20 123.5(3)
N2 C9 C20 114.8(3)
N1 C10 C11 124.2(4)
N1 C10 N2 116.0(3)
C11 C10 N2 119.8(3)
C10 C11 C14 119.4(3)
C10 C11 C7 120.3(3)
C14 C11 C7 120.3(3)
C13 C12 H12A 109.5
C13 C12 H12B 109.5
H12A C12 H12B 109.5
C13 C12 H12C 109.5
H12A C12 H12C 109.5
H12B C12 H12C 109.5
O1 C13 C12 106.8(4)
O1 C13 H13A 110.4
C12 C13 H13A 110.4
O1 C13 H13B 110.4
C12 C13 H13B 110.4
H13A C13 H13B 108.6
O2 C14 O1 121.7(4)
O2 C14 C11 126.8(4)
O1 C14 C11 111.4(3)
C16 C15 H15A 109.5
C16 C15 H15B 109.5
H15A C15 H15B 109.5
C16 C15 H15C 109.5
H15A C15 H15C 109.5
H15B C15 H15C 109.5
O3 C16 C15 106.9(4)
O3 C16 H16A 110.3
C15 C16 H16A 110.3
O3 C16 H16B 110.3
C15 C16 H16B 110.3
H16A C16 H16B 108.6
O4 C17 O3 122.6(3)
O4 C17 C8 126.1(4)
O3 C17 C8 111.2(3)
C19 C18 H18A 109.5
C19 C18 H18B 109.5
H18A C18 H18B 109.5
C19 C18 H18C 109.5
H18A C18 H18C 109.5
H18B C18 H18C 109.5
O5 C19 C18 108.5(4)
O5 C19 H19A 110.0
C18 C19 H19A 110.0
O5 C19 H19B 110.0
C18 C19 H19B 110.0
H19A C19 H19B 108.4
O6 C20 O5 126.1(4)
O6 C20 C9 123.5(4)
O5 C20 C9 110.3(3)
C22 C21 C27 120.3(4)
C22 C21 N2 119.5(3)
C27 C21 N2 120.2(3)
C21 C22 C23 120.6(4)
C21 C22 H22 119.7
C23 C22 H22 119.7
C24 C23 C22 119.4(4)
C24 C23 H23 120.3
C22 C23 H23 120.3
O7 C24 C26 115.9(4)
O7 C24 C23 124.4(4)
C26 C24 C23 119.7(4)
O7 C25 H25A 109.5
O7 C25 H25B 109.5
H25A C25 H25B 109.5
O7 C25 H25C 109.5
H25A C25 H25C 109.5
H25B C25 H25C 109.5
C27 C26 C24 120.3(4)
C27 C26 H26 119.8
C24 C26 H26 119.8
C26 C27 C21 119.7(4)
C26 C27 H27 120.1
C21 C27 H27 120.1
C29 C28 C33 121.8(4)
C29 C28 H28 119.1
C33 C28 H28 119.1
C30 C29 C28 119.0(4)
C30 C29 H29 120.5
C28 C29 H29 120.5
C31 C30 C29 121.2(4)
C31 C30 Br2 119.7(3)
C29 C30 Br2 119.1(4)
C30 C31 C32 119.2(4)
C30 C31 H31 120.4
C32 C31 H31 120.4
C31 C32 C33 121.7(4)
C31 C32 H32 119.2
C33 C32 H32 119.2
C28 C33 C32 117.1(4)
C28 C33 C34 121.2(3)
C32 C33 C34 121.7(4)
C33 C34 C35 112.9(3)
C33 C34 C38 110.5(3)
C35 C34 C38 109.5(3)
C33 C34 H34 107.9
C35 C34 H34 107.9
C38 C34 H34 107.9
C36 C35 C41 119.1(4)
C36 C35 C34 119.9(3)
C41 C35 C34 120.7(4)
N3 C36 C35 124.5(4)
N3 C36 N4 115.8(4)
C35 C36 N4 119.7(3)
C38 C37 N4 122.0(3)
C38 C37 C47 122.9(4)
N4 C37 C47 115.1(3)
C37 C38 C44 118.9(4)
C37 C38 C34 119.9(3)
C44 C38 C34 121.0(4)
C40 C39 H39A 109.5
C40 C39 H39B 109.5
H39A C39 H39B 109.5
C40 C39 H39C 109.5
H39A C39 H39C 109.5
H39B C39 H39C 109.5
O8 C40 C39 107.9(4)
O8 C40 H40A 110.1
C39 C40 H40A 110.1
O8 C40 H40B 110.1
C39 C40 H40B 110.1
H40A C40 H40B 108.4
O9 C41 O8 120.8(4)
O9 C41 C35 127.2(4)
O8 C41 C35 111.9(4)
C43 C42 H42A 109.5
C43 C42 H42B 109.5
H42A C42 H42B 109.5
C43 C42 H42C 109.5
H42A C42 H42C 109.5
H42B C42 H42C 109.5
C42 C43 O10 109.1(6)
C42 C43 H43A 109.9
O10 C43 H43A 109.9
C42 C43 H43B 109.9
O10 C43 H43B 109.9
H43A C43 H43B 108.3
O11 C44 O10 120.9(4)
O11 C44 C38 126.2(4)
O10 C44 C38 112.9(4)
C46 C45 H45A 109.5
C46 C45 H45B 109.5
H45A C45 H45B 109.5
C46 C45 H45C 109.5
H45A C45 H45C 109.5
H45B C45 H45C 109.5
C45 C46 O12 109.4(5)
C45 C46 H46A 109.8
O12 C46 H46A 109.8
C45 C46 H46B 109.8
O12 C46 H46B 109.8
H46A C46 H46B 108.2
O13 C47 O12 126.4(4)
O13 C47 C37 124.2(4)
O12 C47 C37 109.2(4)
C54 C48 C49 121.0(4)
C54 C48 N4 119.2(4)
C49 C48 N4 119.7(4)
C48 C49 C50 119.2(4)
C48 C49 H49 120.4
C50 C49 H49 120.4
C51 C50 C49 119.9(4)
C51 C50 H50 120.0
C49 C50 H50 120.0
O14 C51 C53 124.7(5)
O14 C51 C50 114.9(4)
C53 C51 C50 120.4(4)
O14 C52 H52A 109.5
O14 C52 H52B 109.5
H52A C52 H52B 109.5
O14 C52 H52C 109.5
H52A C52 H52C 109.5
H52B C52 H52C 109.5
C51 C53 C54 119.9(4)
C51 C53 H53 120.1
C54 C53 H53 120.1
C48 C54 C53 119.5(4)
C48 C54 H54 120.2
C53 C54 H54 120.2
C10 N1 H1A 120.0
C10 N1 H1B 120.0
H1A N1 H1B 120.0
C9 N2 C10 119.4(3)
C9 N2 C21 120.0(3)
C10 N2 C21 120.3(3)
C36 N3 H3A 120.0
C36 N3 H3B 120.0
H3A N3 H3B 120.0
C37 N4 C36 119.6(3)
C37 N4 C48 120.2(3)
C36 N4 C48 120.1(3)
C14 O1 C13 117.1(3)
C17 O3 C16 117.5(3)
C20 O5 C19 116.8(3)
C24 O7 C25 118.0(4)
C41 O8 C40 117.4(4)
C44 O10 C43 115.8(4)
C47 O12 C46 115.5(4)
C51 O14 C52 117.1(4)

loop_
_geom_bond_atom_site_label_1
_geom_bond_atom_site_label_2
_geom_bond_distance
Br1 C3 1.902(4)
Br2 C30 1.907(5)
C1 C2 1.373(7)
C1 C6 1.381(5)
C1 H1 0.9300
C2 C3 1.370(7)
C2 H2 0.9300
C3 C4 1.371(7)
C4 C5 1.384(6)
C4 H4 0.9300
C5 C6 1.389(6)
C5 H5 0.9300
C6 C7 1.531(5)
C7 C8 1.510(5)
C7 C11 1.514(5)
C7 H7 0.9800
C8 C9 1.341(5)
C8 C17 1.474(5)
C9 N2 1.398(5)
C9 C20 1.513(6)
C10 N1 1.348(5)
C10 C11 1.375(5)
C10 N2 1.403(5)
C11 C14 1.440(5)
C12 C13 1.472(7)
C12 H12A 0.9600
C12 H12B 0.9600
C12 H12C 0.9600
C13 O1 1.455(5)
C13 H13A 0.9700
C13 H13B 0.9700
C14 O2 1.222(5)
C14 O1 1.350(5)
C15 C16 1.483(6)
C15 H15A 0.9600
C15 H15B 0.9600
C15 H15C 0.9600
C16 O3 1.451(5)
C16 H16A 0.9700
C16 H16B 0.9700
C17 O4 1.198(4)
C17 O3 1.339(5)
C18 C19 1.470(8)
C18 H18A 0.9600
C18 H18B 0.9600
C18 H18C 0.9600
C19 O5 1.452(5)
C19 H19A 0.9700
C19 H19B 0.9700
C20 O6 1.198(5)
C20 O5 1.324(5)
C21 C22 1.365(5)
C21 C27 1.382(5)
C21 N2 1.449(5)
C22 C23 1.388(6)
C22 H22 0.9300
C23 C24 1.386(6)
C23 H23 0.9300
C24 O7 1.364(5)
C24 C26 1.386(6)
C25 O7 1.422(6)
C25 H25A 0.9600
C25 H25B 0.9600
C25 H25C 0.9600
C26 C27 1.378(6)
C26 H26 0.9300
C27 H27 0.9300
C28 C29 1.379(6)
C28 C33 1.386(5)
C28 H28 0.9300
C29 C30 1.369(6)
C29 H29 0.9300
C30 C31 1.367(6)
C31 C32 1.377(6)
C31 H31 0.9300
C32 C33 1.391(5)
C32 H32 0.9300
C33 C34 1.513(5)
C34 C35 1.515(5)
C34 C38 1.518(5)
C34 H34 0.9800
C35 C36 1.384(5)
C35 C41 1.430(5)
C36 N3 1.335(5)
C36 N4 1.401(5)
C37 C38 1.345(5)
C37 N4 1.382(5)
C37 C47 1.516(6)
C38 C44 1.463(6)
C39 C40 1.497(7)
C39 H39A 0.9600
C39 H39B 0.9600
C39 H39C 0.9600
C40 O8 1.452(5)
C40 H40A 0.9700
C40 H40B 0.9700
C41 O9 1.230(5)
C41 O8 1.359(5)
C42 C43 1.404(7)
C42 H42A 0.9600
C42 H42B 0.9600
C42 H42C 0.9600
C43 O10 1.479(7)
C43 H43A 0.9700
C43 H43B 0.9700
C44 O11 1.199(5)
C44 O10 1.314(5)
C45 C46 1.377(7)
C45 H45A 0.9600
C45 H45B 0.9600
C45 H45C 0.9600
C46 O12 1.467(6)
C46 H46A 0.9700
C46 H46B 0.9700
C47 O13 1.191(5)
C47 O12 1.331(5)
C48 C54 1.377(6)
C48 C49 1.383(6)
C48 N4 1.459(5)
C49 C50 1.388(6)
C49 H49 0.9300
C50 C51 1.384(6)
C50 H50 0.9300
C51 O14 1.368(5)
C51 C53 1.379(6)
C52 O14 1.432(6)
C52 H52A 0.9600
C52 H52B 0.9600
C52 H52C 0.9600
C53 C54 1.388(6)
C53 H53 0.9300
C54 H54 0.9300
N1 H1A 0.8600
N1 H1B 0.8600
N3 H3A 0.8600
N3 H3B 0.8600
